data_7102627
loop_
_publ_author_name
'Makha, Mohamed'
'Raston, Colin L'
'Sobolev, Alexandre N'
'White, Allan H'

_publ_section_title
;
 Exploiting phenyl embraces and pi-stacking in the assembly of arrays
 of tetraphenylphosphonium p-sulfonatocalix[4]arene.
;
_journal_issue 9
_journal_name_full 'Chemical communications (Cambridge, England)'
_journal_page_first 1066
_journal_page_last 1067
_journal_paper_doi 10.1039/b402327g
_journal_year 2004
_chemical_formula_moiety 'C28 H20 O16 S4, 3(C24 H20 P), H3 O, 11(H2 O)'
_chemical_formula_sum 'C100 H105 O28 P3 S4'
_chemical_formula_weight 1975.99
_chemical_name_systematic
;
?
;
_space_group_IT_number 2
_symmetry_cell_setting triclinic
_symmetry_space_group_name_Hall '-P 1'
_symmetry_space_group_name_H-M 'P -1'
_atom_sites_solution_hydrogens geom
_atom_sites_solution_primary direct
_atom_sites_solution_secondary difmap
_audit_creation_method SHELXL-97
_cell_angle_alpha 79.456(3)
_cell_angle_beta 89.192(3)
_cell_angle_gamma 68.566(3)
_cell_formula_units_Z 2
_cell_length_a 13.775(3)
_cell_length_b 18.262(4)
_cell_length_c 21.173(4)
_cell_measurement_reflns_used 7523
_cell_measurement_temperature 153(2)
_cell_measurement_theta_max 28.19
_cell_measurement_theta_min 2.17
_cell_volume 4866.1(18)
_computing_cell_refinement 'Bruker SAINT'
_computing_data_collection 'Bruker SMART'
_computing_data_reduction 'Bruker SAINT'
_computing_molecular_graphics 'Bruker SHELXTL, v. 5.1'
_computing_publication_material 'Bruker SHELXTL, v. 5.1'
_computing_structure_refinement 'Bruker SHELXTL, v. 5.1'
_computing_structure_solution 'Bruker SHELXTL, v. 5.1'
_diffrn_ambient_temperature 153(2)
_diffrn_measured_fraction_theta_full 0.889
_diffrn_measured_fraction_theta_max 0.889
_diffrn_measurement_device_type 'Bruker AXS CCD'
_diffrn_measurement_method '\w scans'
_diffrn_radiation_monochromator graphite
_diffrn_radiation_source 'sealed tube'
_diffrn_radiation_type MoK\a
_diffrn_radiation_wavelength 0.71073
_diffrn_reflns_av_R_equivalents 0.0468
_diffrn_reflns_av_sigmaI/netI 0.0920
_diffrn_reflns_limit_h_max 18
_diffrn_reflns_limit_h_min -18
_diffrn_reflns_limit_k_max 24
_diffrn_reflns_limit_k_min -24
_diffrn_reflns_limit_l_max 28
_diffrn_reflns_limit_l_min 0
_diffrn_reflns_number 43532
_diffrn_reflns_theta_full 29.10
_diffrn_reflns_theta_max 29.10
_diffrn_reflns_theta_min 1.81
_exptl_absorpt_coefficient_mu 0.225
_exptl_absorpt_correction_T_max 0.9648
_exptl_absorpt_correction_T_min 0.9054
_exptl_absorpt_correction_type multi-scan
_exptl_absorpt_process_details 'SADABS - Bruker area detector absorption corrections'
_exptl_crystal_colour colorless
_exptl_crystal_density_diffrn 1.349
_exptl_crystal_density_meas ?
_exptl_crystal_density_method .
_exptl_crystal_description bar
_exptl_crystal_F_000 2076
_exptl_crystal_size_max 0.45
_exptl_crystal_size_mid 0.18
_exptl_crystal_size_min 0.16
_refine_diff_density_max 1.353
_refine_diff_density_min -1.211
_refine_diff_density_rms 0.083
_refine_ls_extinction_method none
_refine_ls_goodness_of_fit_ref 1.027
_refine_ls_hydrogen_treatment mixed
_refine_ls_matrix_type full
_refine_ls_number_parameters 1337
_refine_ls_number_reflns 23209
_refine_ls_number_restraints 42
_refine_ls_restrained_S_all 1.026
_refine_ls_R_factor_all 0.1419
_refine_ls_R_factor_gt 0.0782
_refine_ls_shift/su_max 0.010
_refine_ls_shift/su_mean 0.000
_refine_ls_structure_factor_coef Fsqd
_refine_ls_weighting_details 'calc w=1/[\s^2^(Fo^2^)+(0.0930P)^2^+5.8649P] where P=(Fo^2^+2Fc^2^)/3'
_refine_ls_weighting_scheme calc
_refine_ls_wR_factor_gt 0.1837
_refine_ls_wR_factor_ref 0.2163
_reflns_number_gt 13269
_reflns_number_total 23209
_reflns_threshold_expression >2sigma(I)
_cod_data_source_file b402327g.txt
_cod_data_source_block cmr101
_cod_depositor_comments
;
The following automatic conversions were performed:
'_symmetry_cell_setting' value 'Triclinic' changed to 'triclinic'
according to '/home/saulius/struct/CIF-dictionaries/cif_core.dic'
dictionary named 'cif_core.dic' version 2.4.1 from 2010-06-29.

Automatic conversion script
Id: cif_fix_enum 1527 2010-12-29 10:47:43Z saulius 
;
_cod_database_code 7102627

loop_
_symmetry_equiv_pos_as_xyz
'x, y, z'
'-x, -y, -z'

loop_
_atom_site_label
_atom_site_type_symbol
_atom_site_fract_x
_atom_site_fract_y
_atom_site_fract_z
_atom_site_U_iso_or_equiv
_atom_site_adp_type
_atom_site_occupancy
_atom_site_symmetry_multiplicity
_atom_site_calc_flag
_atom_site_refinement_flags
_atom_site_disorder_assembly
_atom_site_disorder_group
P1A P 0.35703(8) 0.40183(6) 0.39079(5) 0.0260(2) Uani 1 1 d . . .
C11A C 0.3164(3) 0.4668(2) 0.31351(17) 0.0253(8) Uani 1 1 d . . .
C12A C 0.2727(3) 0.4442(2) 0.26541(19) 0.0347(9) Uani 1 1 d . . .
H12A H 0.2689 0.3925 0.2718 0.042 Uiso 1 1 calc R . .
C13A C 0.2343(3) 0.4981(3) 0.20739(19) 0.0389(10) Uani 1 1 d . . .
H13A H 0.2048 0.4829 0.1741 0.047 Uiso 1 1 calc R . .
C14A C 0.2392(3) 0.5741(2) 0.19839(19) 0.0344(9) Uani 1 1 d . . .
H14A H 0.2125 0.6108 0.1591 0.041 Uiso 1 1 calc R . .
C15A C 0.2823(3) 0.5959(2) 0.2459(2) 0.0352(9) Uani 1 1 d . . .
H15A H 0.2853 0.6479 0.2394 0.042 Uiso 1 1 calc R . .
C16A C 0.3221(3) 0.5429(2) 0.30381(18) 0.0301(8) Uani 1 1 d . . .
H16A H 0.3527 0.5584 0.3365 0.036 Uiso 1 1 calc R . .
C21A C 0.3725(3) 0.3008(2) 0.38569(18) 0.0317(9) Uani 1 1 d . . .
C22A C 0.4712(3) 0.2428(2) 0.3838(2) 0.0393(10) Uani 1 1 d . . .
H22A H 0.5315 0.2561 0.3860 0.047 Uiso 1 1 calc R . .
C23A C 0.4817(4) 0.1654(3) 0.3787(2) 0.0501(12) Uani 1 1 d . . .
H23A H 0.5491 0.1255 0.3779 0.060 Uiso 1 1 calc R . .
C24A C 0.3935(4) 0.1469(3) 0.3747(2) 0.0520(13) Uani 1 1 d . . .
H24A H 0.4008 0.0940 0.3711 0.062 Uiso 1 1 calc R . .
C25A C 0.2944(4) 0.2043(3) 0.3758(2) 0.0485(12) Uani 1 1 d . . .
H25A H 0.2344 0.1910 0.3727 0.058 Uiso 1 1 calc R . .
C26A C 0.2836(4) 0.2814(3) 0.3816(2) 0.0416(10) Uani 1 1 d . . .
H26A H 0.2160 0.3209 0.3829 0.050 Uiso 1 1 calc R . .
C31A C 0.2584(3) 0.4354(2) 0.44659(17) 0.0293(8) Uani 1 1 d . . .
C32A C 0.1895(3) 0.5149(2) 0.43693(18) 0.0309(9) Uani 1 1 d . . .
H32A H 0.1913 0.5515 0.3992 0.037 Uiso 1 1 calc R . .
C33A C 0.1179(3) 0.5406(3) 0.4828(2) 0.0422(10) Uani 1 1 d . . .
H33A H 0.0709 0.5948 0.4763 0.051 Uiso 1 1 calc R . .
C34A C 0.1150(4) 0.4874(3) 0.5378(2) 0.0461(11) Uani 1 1 d . . .
H34A H 0.0662 0.5053 0.5690 0.055 Uiso 1 1 calc R . .
C35A C 0.1829(4) 0.4081(3) 0.5475(2) 0.0533(13) Uani 1 1 d . . .
H35A H 0.1802 0.3718 0.5852 0.064 Uiso 1 1 calc R . .
C36A C 0.2550(4) 0.3815(3) 0.5022(2) 0.0450(11) Uani 1 1 d . . .
H36A H 0.3017 0.3272 0.5089 0.054 Uiso 1 1 calc R . .
C41A C 0.4786(3) 0.4023(2) 0.41968(18) 0.0296(8) Uani 1 1 d . . .
C42A C 0.5543(3) 0.4066(3) 0.3764(2) 0.0403(10) Uani 1 1 d . . .
H42A H 0.5392 0.4145 0.3315 0.048 Uiso 1 1 calc R . .
C43A C 0.6525(4) 0.3992(3) 0.3994(3) 0.0524(13) Uani 1 1 d . . .
H43A H 0.7045 0.4019 0.3701 0.063 Uiso 1 1 calc R . .
C44A C 0.6743(4) 0.3880(3) 0.4653(3) 0.0533(13) Uani 1 1 d . . .
H44A H 0.7411 0.3834 0.4808 0.064 Uiso 1 1 calc R . .
C45A C 0.5997(4) 0.3836(3) 0.5080(2) 0.0489(12) Uani 1 1 d . . .
H45A H 0.6153 0.3752 0.5529 0.059 Uiso 1 1 calc R . .
C46A C 0.5014(3) 0.3915(2) 0.4854(2) 0.0385(10) Uani 1 1 d . . .
H46A H 0.4495 0.3896 0.5150 0.046 Uiso 1 1 calc R . .
P1B P 0.67607(7) 0.04465(5) 0.04849(4) 0.0228(2) Uani 1 1 d . . .
C11B C 0.6603(3) -0.0252(2) 0.11581(17) 0.0253(8) Uani 1 1 d . . .
C12B C 0.7442(3) -0.0730(2) 0.15922(19) 0.0357(9) Uani 1 1 d . . .
H12B H 0.8093 -0.0662 0.1551 0.043 Uiso 1 1 calc R . .
C13B C 0.7329(4) -0.1303(3) 0.2084(2) 0.0455(11) Uani 1 1 d . . .
H13B H 0.7901 -0.1629 0.2380 0.055 Uiso 1 1 calc R . .
C14B C 0.6366(4) -0.1398(3) 0.2143(2) 0.0456(11) Uani 1 1 d . . .
H14B H 0.6291 -0.1799 0.2474 0.055 Uiso 1 1 calc R . .
C15B C 0.5529(4) -0.0914(3) 0.1723(2) 0.0426(11) Uani 1 1 d . . .
H15B H 0.4874 -0.0974 0.1774 0.051 Uiso 1 1 calc R . .
C16B C 0.5632(3) -0.0338(2) 0.12260(19) 0.0341(9) Uani 1 1 d . . .
H16B H 0.5054 -0.0007 0.0936 0.041 Uiso 1 1 calc R . .
C21B C 0.5513(3) 0.1258(2) 0.03003(18) 0.0257(8) Uani 1 1 d . . .
C22B C 0.5047(3) 0.1520(2) -0.03208(19) 0.0290(8) Uani 1 1 d . . .
H22B H 0.5392 0.1275 -0.0663 0.035 Uiso 1 1 calc R . .
C23B C 0.4075(3) 0.2140(2) -0.0440(2) 0.0354(9) Uani 1 1 d . . .
H23B H 0.3749 0.2321 -0.0862 0.043 Uiso 1 1 calc R . .
C24B C 0.3587(3) 0.2493(2) 0.0067(2) 0.0394(10) Uani 1 1 d . . .
H24B H 0.2929 0.2923 -0.0014 0.047 Uiso 1 1 calc R . .
C25B C 0.4037(3) 0.2233(2) 0.0681(2) 0.0386(10) Uani 1 1 d . . .
H25B H 0.3688 0.2481 0.1021 0.046 Uiso 1 1 calc R . .
C26B C 0.5000(3) 0.1610(2) 0.0806(2) 0.0331(9) Uani 1 1 d . . .
H26B H 0.5309 0.1423 0.1232 0.040 Uiso 1 1 calc R . .
C31B C 0.7755(3) 0.0807(2) 0.06791(16) 0.0242(7) Uani 1 1 d . . .
C32B C 0.8802(3) 0.0360(2) 0.05878(18) 0.0295(8) Uani 1 1 d . . .
H32B H 0.8975 -0.0111 0.0411 0.035 Uiso 1 1 calc R . .
C33B C 0.9585(3) 0.0612(2) 0.07583(18) 0.0321(9) Uani 1 1 d . . .
H33B H 1.0293 0.0314 0.0693 0.038 Uiso 1 1 calc R . .
C34B C 0.9337(3) 0.1295(2) 0.10220(18) 0.0300(8) Uani 1 1 d . . .
H34B H 0.9874 0.1462 0.1140 0.036 Uiso 1 1 calc R . .
C35B C 0.8295(3) 0.1738(2) 0.11140(18) 0.0299(8) Uani 1 1 d . . .
H35B H 0.8127 0.2202 0.1299 0.036 Uiso 1 1 calc R . .
C36B C 0.7505(3) 0.1502(2) 0.09357(17) 0.0276(8) Uani 1 1 d . . .
H36B H 0.6796 0.1813 0.0988 0.033 Uiso 1 1 calc R . .
C41B C 0.7173(3) -0.0055(2) -0.01827(16) 0.0228(7) Uani 1 1 d . . .
C42B C 0.7397(3) -0.0877(2) -0.01166(18) 0.0294(8) Uani 1 1 d . . .
H42B H 0.7320 -0.1179 0.0284 0.035 Uiso 1 1 calc R . .
C43B C 0.7731(3) -0.1251(2) -0.0636(2) 0.0349(9) Uani 1 1 d . . .
H43B H 0.7913 -0.1813 -0.0585 0.042 Uiso 1 1 calc R . .
C44B C 0.7804(3) -0.0813(2) -0.12301(19) 0.0312(9) Uani 1 1 d . . .
H44B H 0.8008 -0.1071 -0.1588 0.037 Uiso 1 1 calc R . .
C45B C 0.7577(3) 0.0001(2) -0.13001(19) 0.0321(9) Uani 1 1 d . . .
H45B H 0.7624 0.0302 -0.1708 0.038 Uiso 1 1 calc R . .
C46B C 0.7281(3) 0.0384(2) -0.07787(18) 0.0270(8) Uani 1 1 d . . .
H46B H 0.7153 0.0940 -0.0826 0.032 Uiso 1 1 calc R . .
P1C P 0.83467(7) -0.07640(6) 0.44813(5) 0.0259(2) Uani 1 1 d . . .
C11C C 0.7862(3) 0.0152(2) 0.47966(18) 0.0273(8) Uani 1 1 d . . .
C12C C 0.7766(3) 0.0885(2) 0.4414(2) 0.0361(9) Uani 1 1 d . . .
H12C H 0.7960 0.0912 0.3980 0.043 Uiso 1 1 calc R . .
C13C C 0.7382(3) 0.1582(3) 0.4675(2) 0.0433(11) Uani 1 1 d . . .
H13C H 0.7312 0.2083 0.4415 0.052 Uiso 1 1 calc R . .
C14C C 0.7106(3) 0.1547(3) 0.5306(2) 0.0435(11) Uani 1 1 d . . .
H14C H 0.6852 0.2023 0.5479 0.052 Uiso 1 1 calc R . .
C15C C 0.7199(3) 0.0818(3) 0.5687(2) 0.0430(11) Uani 1 1 d . . .
H15C H 0.7003 0.0796 0.6120 0.052 Uiso 1 1 calc R . .
C16C C 0.7576(3) 0.0120(3) 0.5437(2) 0.0353(9) Uani 1 1 d . . .
H16C H 0.7641 -0.0378 0.5699 0.042 Uiso 1 1 calc R . .
C21C C 0.7275(3) -0.1034(2) 0.42910(17) 0.0270(8) Uani 1 1 d . . .
C22C C 0.6298(3) -0.0696(3) 0.4528(2) 0.0396(10) Uani 1 1 d . . .
H22C H 0.6176 -0.0283 0.4769 0.048 Uiso 1 1 calc R . .
C23C C 0.5502(3) -0.0956(3) 0.4417(2) 0.0473(12) Uani 1 1 d . . .
H23C H 0.4837 -0.0722 0.4582 0.057 Uiso 1 1 calc R . .
C24C C 0.5671(3) -0.1556(3) 0.4067(2) 0.0407(10) Uani 1 1 d . . .
H24C H 0.5123 -0.1734 0.3993 0.049 Uiso 1 1 calc R . .
C25C C 0.6632(3) -0.1898(2) 0.38237(18) 0.0324(9) Uani 1 1 d . . .
H25C H 0.6743 -0.2309 0.3583 0.039 Uiso 1 1 calc R . .
C26C C 0.7439(3) -0.1642(2) 0.39299(18) 0.0308(9) Uani 1 1 d . . .
H26C H 0.8099 -0.1876 0.3760 0.037 Uiso 1 1 calc R . .
C31C C 0.9198(3) -0.1540(2) 0.50989(17) 0.0301(8) Uani 1 1 d . . .
C32C C 0.9825(4) -0.1349(3) 0.5499(2) 0.0471(12) Uani 1 1 d . . .
H32C H 0.9823 -0.0820 0.5436 0.057 Uiso 1 1 calc R . .
C33C C 1.0454(4) -0.1938(3) 0.5995(2) 0.0581(14) Uani 1 1 d . . .
H33C H 1.0885 -0.1810 0.6268 0.070 Uiso 1 1 calc R . .
C34C C 1.0457(4) -0.2698(3) 0.6091(2) 0.0518(13) Uani 1 1 d . . .
H34C H 1.0882 -0.3093 0.6434 0.062 Uiso 1 1 calc R . .
C35C C 0.9844(4) -0.2897(3) 0.5692(2) 0.0521(13) Uani 1 1 d . . .
H35C H 0.9858 -0.3430 0.5760 0.063 Uiso 1 1 calc R . .
C36C C 0.9210(4) -0.2325(3) 0.5194(2) 0.0443(11) Uani 1 1 d . . .
H36C H 0.8789 -0.2463 0.4920 0.053 Uiso 1 1 calc R . .
C41C C 0.9035(3) -0.0613(2) 0.37726(17) 0.0284(8) Uani 1 1 d . . .
C42C C 1.0127(3) -0.0889(3) 0.37949(19) 0.0372(10) Uani 1 1 d . . .
H42C H 1.0524 -0.1213 0.4177 0.045 Uiso 1 1 calc R . .
C43C C 1.0627(4) -0.0686(3) 0.3254(2) 0.0452(11) Uani 1 1 d . . .
H43C H 1.1369 -0.0874 0.3266 0.054 Uiso 1 1 calc R . .
C44C C 1.0052(4) -0.0210(3) 0.2699(2) 0.0422(10) Uani 1 1 d . . .
H44C H 1.0401 -0.0062 0.2336 0.051 Uiso 1 1 calc R . .
C45C C 0.8973(4) 0.0050(3) 0.2667(2) 0.0399(10) Uani 1 1 d . . .
H45C H 0.8585 0.0369 0.2281 0.048 Uiso 1 1 calc R . .
C46C C 0.8453(3) -0.0155(2) 0.32007(19) 0.0349(9) Uani 1 1 d . . .
H46C H 0.7713 0.0014 0.3178 0.042 Uiso 1 1 calc R . .
S1 S -0.04771(7) 0.66816(6) 0.30478(4) 0.0286(2) Uani 1 1 d . . .
O11 O -0.0122(2) 0.7132(2) 0.34225(13) 0.0462(8) Uani 1 1 d . . .
O12 O 0.0121(2) 0.58248(17) 0.31973(14) 0.0463(8) Uani 1 1 d . . .
O13 O -0.1603(2) 0.68708(18) 0.30746(13) 0.0386(7) Uani 1 1 d . . .
O1 O 0.0109(2) 0.77503(19) 0.03006(13) 0.0440(7) Uani 1 1 d . . .
H1 H 0.0732 0.7708 0.0251 0.066 Uiso 1 1 calc R . .
C11 C -0.0020(3) 0.7512(2) 0.09470(17) 0.0269(8) Uani 1 1 d . . .
C12 C 0.0297(3) 0.7837(2) 0.14153(18) 0.0259(8) Uani 1 1 d . . .
C13 C 0.0156(3) 0.7583(2) 0.20589(17) 0.0242(7) Uani 1 1 d . . .
H13 H 0.0360 0.7805 0.2382 0.029 Uiso 1 1 calc R . .
C14 C -0.0285(3) 0.7005(2) 0.22284(17) 0.0239(7) Uani 1 1 d . . .
C15 C -0.0599(3) 0.6689(2) 0.17591(17) 0.0255(8) Uani 1 1 d . . .
H15 H -0.0912 0.6303 0.1883 0.031 Uiso 1 1 calc R . .
C16 C -0.0469(3) 0.6921(2) 0.11120(17) 0.0251(8) Uani 1 1 d . A .
C1 C 0.0843(3) 0.8434(2) 0.12553(19) 0.0301(8) Uani 1 1 d . . .
H1A H 0.0546 0.8870 0.1502 0.036 Uiso 1 1 calc R . .
H1B H 0.0716 0.8676 0.0791 0.036 Uiso 1 1 calc R . .
S2 S 0.40293(8) 0.77584(7) 0.28847(5) 0.0380(3) Uani 1 1 d . . .
O21 O 0.5153(2) 0.7406(2) 0.28900(18) 0.0624(10) Uani 1 1 d . . .
O22 O 0.3643(3) 0.8606(2) 0.28978(19) 0.0716(11) Uani 1 1 d . . .
O23 O 0.3592(3) 0.7331(3) 0.33654(17) 0.0833(14) Uani 1 1 d . . .
O2 O 0.2176(2) 0.75591(17) 0.04620(14) 0.0403(7) Uani 1 1 d . . .
H2 H 0.2571 0.7190 0.0286 0.060 Uiso 1 1 calc R . .
C21 C 0.2665(3) 0.7575(2) 0.10021(18) 0.0285(8) Uani 1 1 d . . .
C22 C 0.3740(3) 0.7181(2) 0.11416(19) 0.0292(8) Uani 1 1 d . . .
C23 C 0.4165(3) 0.7245(2) 0.1715(2) 0.0317(9) Uani 1 1 d . . .
H23 H 0.4893 0.6978 0.1820 0.038 Uiso 1 1 calc R . .
C24 C 0.3529(3) 0.7698(2) 0.21365(19) 0.0296(8) Uani 1 1 d . . .
C25 C 0.2460(3) 0.8082(2) 0.19874(19) 0.0290(8) Uani 1 1 d . . .
H25 H 0.2029 0.8383 0.2276 0.035 Uiso 1 1 calc R . .
C26 C 0.2016(3) 0.8029(2) 0.14173(19) 0.0279(8) Uani 1 1 d . . .
C2 C 0.4454(3) 0.6675(2) 0.0694(2) 0.0373(10) Uani 1 1 d . . .
H2A H 0.4275 0.6973 0.0246 0.045 Uiso 1 1 calc R . .
H2B H 0.5186 0.6596 0.0803 0.045 Uiso 1 1 calc R . .
S3 S 0.58184(10) 0.36052(7) 0.17163(6) 0.0522(3) Uani 1 1 d . . .
O31 O 0.5642(4) 0.2928(2) 0.1633(2) 0.0558(13) Uani 0.75 1 d P A 1
O32 O 0.6885(3) 0.3555(3) 0.1393(2) 0.0480(11) Uani 0.75 1 d P A 1
O33 O 0.5927(4) 0.3773(3) 0.2320(2) 0.0495(12) Uani 0.75 1 d P A 1
O31' O 0.6355(11) 0.3797(8) 0.2131(7) 0.040(4) Uiso 0.25 1 d P A 2
O32' O 0.4983(16) 0.3331(12) 0.2244(10) 0.097(6) Uiso 0.25 1 d P A 2
O33' O 0.6345(14) 0.3100(11) 0.1272(9) 0.084(5) Uiso 0.25 1 d P A 2
O3 O 0.3139(3) 0.63961(18) -0.01498(14) 0.0558(9) Uani 1 1 d . . .
H3 H 0.3013 0.6247 -0.0481 0.084 Uiso 1 1 calc R . .
C31 C 0.3708(3) 0.5734(2) 0.03049(18) 0.0309(9) Uani 1 1 d . . .
C32 C 0.3606(3) 0.4995(2) 0.03401(18) 0.0301(8) Uani 1 1 d . A .
C33 C 0.4238(3) 0.4353(2) 0.08023(19) 0.0314(9) Uani 1 1 d . . .
H33 H 0.4201 0.3839 0.0831 0.038 Uiso 1 1 calc R A .
C34 C 0.4918(3) 0.4460(2) 0.12172(19) 0.0328(9) Uani 1 1 d . A .
C35 C 0.4980(3) 0.5207(2) 0.11992(19) 0.0314(9) Uani 1 1 d . . .
H35 H 0.5432 0.5275 0.1500 0.038 Uiso 1 1 calc R A .
C36 C 0.4373(3) 0.5855(2) 0.07353(19) 0.0302(9) Uani 1 1 d . A .
C3 C 0.2813(3) 0.4870(3) -0.0078(2) 0.0375(10) Uani 1 1 d . . .
H3A H 0.3129 0.4341 -0.0205 0.045 Uiso 1 1 calc R A .
H3B H 0.2624 0.5287 -0.0475 0.045 Uiso 1 1 calc R . .
S4 S 0.08804(10) 0.34316(7) 0.15799(7) 0.0511(3) Uani 1 1 d . . .
O41 O 0.1684(4) 0.2756(2) 0.1442(3) 0.117(2) Uani 1 1 d . . .
O42 O 0.1113(4) 0.3561(3) 0.2224(2) 0.0841(13) Uani 1 1 d . . .
O43 O -0.0159(3) 0.3428(2) 0.1569(2) 0.0863(14) Uani 1 1 d . . .
O4 O 0.1099(2) 0.63013(19) -0.01329(15) 0.0477(8) Uani 1 1 d . A .
H4 H 0.0646 0.6719 -0.0047 0.072 Uiso 1 1 calc R . .
C41 C 0.1005(3) 0.5644(2) 0.02512(18) 0.0329(9) Uani 1 1 d . . .
C42 C 0.0117(3) 0.5706(2) 0.06048(18) 0.0318(9) Uani 1 1 d . A .
C43 C 0.0068(3) 0.5013(2) 0.09898(19) 0.0338(9) Uani 1 1 d . . .
H43 H -0.0531 0.5043 0.1228 0.041 Uiso 1 1 calc R A .
C44 C 0.0888(3) 0.4281(2) 0.1027(2) 0.0366(9) Uani 1 1 d . A .
C45 C 0.1763(3) 0.4242(3) 0.0675(2) 0.0375(10) Uani 1 1 d . . .
H45 H 0.2328 0.3742 0.0708 0.045 Uiso 1 1 calc R A .
C46 C 0.1832(3) 0.4910(2) 0.02775(18) 0.0326(9) Uani 1 1 d . A .
C4 C -0.0747(3) 0.6516(2) 0.06156(19) 0.0337(9) Uani 1 1 d . . .
H4A H -0.0849 0.6864 0.0185 0.040 Uiso 1 1 calc R A .
H4B H -0.1410 0.6438 0.0719 0.040 Uiso 1 1 calc R . .
O1W O 0.0044(3) 0.4457(2) 0.30420(19) 0.0601(9) Uani 1 1 d D . .
H0W H 0.014(5) 0.4896(19) 0.301(3) 0.090 Uiso 1 1 d D . .
H1W H -0.0587(16) 0.454(4) 0.294(3) 0.090 Uiso 1 1 d D . .
H2W H 0.048(4) 0.422(4) 0.279(3) 0.090 Uiso 1 1 d D . .
O2W O 0.7661(3) 0.2170(2) 0.2918(2) 0.0701(11) Uani 1 1 d D . .
H3W H 0.730(3) 0.190(2) 0.283(3) 0.105 Uiso 1 1 d D . .
H4W H 0.727(3) 0.2662(9) 0.287(3) 0.105 Uiso 1 1 d D . .
O3W O -0.2848(3) 0.6076(2) 0.13935(18) 0.0676(10) Uani 1 1 d D . .
H5W H -0.296(5) 0.6212(19) 0.1759(8) 0.101 Uiso 1 1 d D . .
H6W H -0.264(5) 0.5569(4) 0.1442(17) 0.101 Uiso 1 1 d D . .
O4W O 0.3660(3) 0.0129(2) 0.2911(2) 0.0775(12) Uani 1 1 d D . .
H7W H 0.370(4) -0.0305(19) 0.280(3) 0.116 Uiso 1 1 d D . .
H8W H 0.3025(13) 0.045(3) 0.288(4) 0.116 Uiso 1 1 d D . .
O5W O -0.1829(3) 0.4695(2) 0.29223(17) 0.0577(9) Uani 1 1 d D . .
H9W H -0.192(4) 0.461(2) 0.2550(10) 0.087 Uiso 1 1 d D . .
H10W H -0.219(4) 0.5180(11) 0.2939(19) 0.087 Uiso 1 1 d D . .
O6W O -0.0367(3) 0.1992(2) 0.2339(2) 0.0692(11) Uani 1 1 d D . .
H11W H -0.044(3) 0.2438(17) 0.210(3) 0.104 Uiso 1 1 d D . .
H12W H -0.095(2) 0.202(3) 0.250(3) 0.104 Uiso 1 1 d D . .
O7W O -0.2058(3) 0.4354(2) 0.1817(2) 0.0656(10) Uani 1 1 d D . .
H13W H -0.249(2) 0.417(3) 0.168(3) 0.098 Uiso 1 1 d D . .
H14W H -0.1438(10) 0.405(3) 0.177(3) 0.098 Uiso 1 1 d D . .
O8W O 0.1788(3) 0.7135(3) 0.39920(17) 0.0647(10) Uani 1 1 d D . .
H15W H 0.224(2) 0.717(4) 0.3722(14) 0.097 Uiso 1 1 d D . .
H16W H 0.124(2) 0.717(4) 0.3794(17) 0.097 Uiso 1 1 d D . .
O9W O 0.6490(3) 0.1409(2) 0.24037(19) 0.0632(10) Uani 1 1 d D . .
H17W H 0.607(3) 0.1873(13) 0.223(3) 0.095 Uiso 1 1 d D . .
H18W H 0.616(3) 0.109(2) 0.248(3) 0.095 Uiso 1 1 d D . .
O10W O 0.1749(3) 0.1417(2) 0.2738(2) 0.0733(11) Uani 1 1 d D . .
H19W H 0.1142(19) 0.145(3) 0.262(3) 0.110 Uiso 1 1 d D . .
H20W H 0.190(4) 0.179(3) 0.251(3) 0.110 Uiso 1 1 d D . .
O11W O -0.2951(3) 0.6243(2) 0.2719(2) 0.0625(10) Uani 1 1 d D . .
H21W H -0.252(2) 0.644(2) 0.282(3) 0.094 Uiso 1 1 d D . .
H22W H -0.3565(11) 0.653(3) 0.280(3) 0.094 Uiso 1 1 d D . .
O12W O 0.5633(5) 0.0260(3) 0.2810(3) 0.0389(14) Uani 0.50 1 d PD B 1
H23W H 0.578(6) -0.017(3) 0.267(4) 0.058 Uiso 0.50 1 d PD C 1
H24W H 0.515(7) 0.063(3) 0.257(4) 0.058 Uiso 0.50 1 d PD D 1
O13W O 0.3604(10) 0.2605(7) 0.2135(6) 0.045(3) Uani 0.25 1 d PD E 2
H25W H 0.414(3) 0.273(4) 0.209(8) 0.067 Uiso 0.25 1 d PD F 2
H26W H 0.354(13) 0.238(11) 0.183(6) 0.067 Uiso 0.25 1 d PD G 2
O14W O 0.4808(11) 0.0963(6) 0.2334(6) 0.043(3) Uani 0.25 1 d PD H 3
H27W H 0.485(7) 0.054(6) 0.260(8) 0.065 Uiso 0.25 1 d PD I 3
H28W H 0.417(3) 0.124(7) 0.222(8) 0.065 Uiso 0.25 1 d PD J 3

loop_
_atom_site_aniso_label
_atom_site_aniso_U_11
_atom_site_aniso_U_22
_atom_site_aniso_U_33
_atom_site_aniso_U_23
_atom_site_aniso_U_13
_atom_site_aniso_U_12
P1A 0.0270(5) 0.0238(5) 0.0231(5) 0.0020(4) 0.0024(4) -0.0076(4)
C11A 0.0281(19) 0.0216(18) 0.0220(18) 0.0011(14) 0.0041(14) -0.0069(15)
C12A 0.047(2) 0.026(2) 0.030(2) -0.0019(16) 0.0023(18) -0.0132(18)
C13A 0.050(3) 0.042(2) 0.024(2) -0.0051(18) -0.0029(18) -0.016(2)
C14A 0.036(2) 0.035(2) 0.025(2) 0.0029(16) 0.0046(16) -0.0085(18)
C15A 0.041(2) 0.025(2) 0.038(2) 0.0033(17) 0.0045(18) -0.0152(18)
C16A 0.036(2) 0.028(2) 0.029(2) -0.0024(16) 0.0012(16) -0.0163(17)
C21A 0.039(2) 0.0252(19) 0.026(2) 0.0038(15) 0.0005(16) -0.0102(17)
C22A 0.036(2) 0.034(2) 0.039(2) -0.0031(18) 0.0030(18) -0.0036(18)
C23A 0.061(3) 0.029(2) 0.051(3) -0.010(2) 0.011(2) -0.006(2)
C24A 0.083(4) 0.031(2) 0.044(3) -0.008(2) 0.011(3) -0.023(3)
C25A 0.058(3) 0.041(3) 0.054(3) -0.006(2) 0.002(2) -0.029(2)
C26A 0.041(2) 0.034(2) 0.048(3) 0.0001(19) 0.004(2) -0.015(2)
C31A 0.029(2) 0.033(2) 0.0236(19) 0.0020(16) 0.0015(15) -0.0124(17)
C32A 0.034(2) 0.033(2) 0.0230(19) -0.0002(16) 0.0034(16) -0.0113(17)
C33A 0.043(3) 0.039(2) 0.037(2) -0.0045(19) 0.0114(19) -0.008(2)
C34A 0.041(3) 0.059(3) 0.034(2) -0.010(2) 0.0168(19) -0.013(2)
C35A 0.051(3) 0.061(3) 0.034(2) 0.010(2) 0.016(2) -0.015(2)
C36A 0.048(3) 0.039(2) 0.033(2) 0.0080(19) 0.006(2) -0.007(2)
C41A 0.029(2) 0.026(2) 0.030(2) -0.0021(16) -0.0022(16) -0.0079(16)
C42A 0.031(2) 0.044(3) 0.041(2) 0.003(2) 0.0023(18) -0.0133(19)
C43A 0.031(2) 0.055(3) 0.067(3) 0.001(3) 0.007(2) -0.017(2)
C44A 0.040(3) 0.046(3) 0.073(4) -0.003(3) -0.014(3) -0.019(2)
C45A 0.048(3) 0.042(3) 0.049(3) -0.009(2) -0.017(2) -0.007(2)
C46A 0.037(2) 0.035(2) 0.038(2) -0.0039(18) -0.0017(18) -0.0085(19)
P1B 0.0211(5) 0.0175(4) 0.0247(5) -0.0008(4) 0.0037(4) -0.0027(4)
C11B 0.030(2) 0.0196(17) 0.0213(18) -0.0007(14) 0.0064(15) -0.0056(15)
C12B 0.028(2) 0.032(2) 0.033(2) 0.0034(17) 0.0073(17) 0.0007(17)
C13B 0.041(3) 0.041(3) 0.034(2) 0.0119(19) 0.0021(19) -0.001(2)
C14B 0.062(3) 0.039(2) 0.031(2) 0.0094(19) 0.006(2) -0.021(2)
C15B 0.055(3) 0.051(3) 0.029(2) 0.0026(19) 0.003(2) -0.033(2)
C16B 0.040(2) 0.037(2) 0.026(2) -0.0007(17) 0.0011(17) -0.0179(19)
C21B 0.0220(18) 0.0176(17) 0.035(2) -0.0030(15) 0.0024(15) -0.0059(14)
C22B 0.0276(19) 0.0211(18) 0.038(2) -0.0015(16) 0.0014(16) -0.0111(16)
C23B 0.032(2) 0.024(2) 0.047(2) 0.0030(18) -0.0070(18) -0.0092(17)
C24B 0.025(2) 0.020(2) 0.068(3) -0.011(2) -0.002(2) -0.0007(16)
C25B 0.027(2) 0.033(2) 0.055(3) -0.015(2) 0.0055(19) -0.0070(18)
C26B 0.0247(19) 0.031(2) 0.040(2) -0.0114(18) 0.0019(17) -0.0045(16)
C31B 0.0259(18) 0.0213(18) 0.0209(18) 0.0003(14) 0.0033(14) -0.0056(15)
C32B 0.028(2) 0.027(2) 0.030(2) -0.0079(16) 0.0051(16) -0.0058(16)
C33B 0.0233(19) 0.032(2) 0.033(2) -0.0035(17) 0.0059(16) -0.0020(16)
C34B 0.030(2) 0.034(2) 0.0263(19) -0.0009(16) 0.0037(16) -0.0140(17)
C35B 0.033(2) 0.027(2) 0.0263(19) -0.0052(16) 0.0003(16) -0.0070(17)
C36B 0.0263(19) 0.0232(19) 0.0268(19) -0.0013(15) 0.0027(15) -0.0033(15)
C41B 0.0203(17) 0.0217(18) 0.0241(18) -0.0044(14) 0.0043(14) -0.0053(14)
C42B 0.036(2) 0.0216(18) 0.027(2) 0.0007(15) 0.0028(16) -0.0084(16)
C43B 0.042(2) 0.0225(19) 0.038(2) -0.0086(17) 0.0054(18) -0.0087(17)
C44B 0.029(2) 0.031(2) 0.034(2) -0.0131(17) 0.0079(16) -0.0088(17)
C45B 0.033(2) 0.032(2) 0.030(2) -0.0040(17) 0.0085(16) -0.0122(17)
C46B 0.0277(19) 0.0214(18) 0.031(2) -0.0040(15) 0.0066(15) -0.0091(15)
P1C 0.0257(5) 0.0236(5) 0.0231(5) -0.0014(4) 0.0009(4) -0.0042(4)
C11C 0.0241(18) 0.0267(19) 0.030(2) -0.0083(16) 0.0022(15) -0.0063(15)
C12C 0.036(2) 0.027(2) 0.037(2) -0.0020(17) 0.0028(18) -0.0046(18)
C13C 0.041(2) 0.028(2) 0.055(3) -0.008(2) 0.003(2) -0.0056(19)
C14C 0.030(2) 0.045(3) 0.061(3) -0.030(2) 0.009(2) -0.011(2)
C15C 0.039(2) 0.059(3) 0.044(3) -0.028(2) 0.016(2) -0.025(2)
C16C 0.038(2) 0.040(2) 0.035(2) -0.0142(18) 0.0090(18) -0.0200(19)
C21C 0.031(2) 0.0226(18) 0.0221(18) -0.0025(14) 0.0019(15) -0.0044(16)
C22C 0.028(2) 0.044(3) 0.047(3) -0.024(2) 0.0028(18) -0.0059(19)
C23C 0.025(2) 0.062(3) 0.062(3) -0.037(3) 0.011(2) -0.012(2)
C24C 0.037(2) 0.044(3) 0.045(3) -0.014(2) -0.0003(19) -0.016(2)
C25C 0.040(2) 0.025(2) 0.028(2) -0.0050(16) 0.0023(17) -0.0071(17)
C26C 0.034(2) 0.026(2) 0.029(2) -0.0065(16) 0.0097(16) -0.0062(17)
C31C 0.028(2) 0.031(2) 0.0215(18) 0.0022(15) 0.0021(15) -0.0038(16)
C32C 0.046(3) 0.053(3) 0.036(2) 0.012(2) -0.011(2) -0.020(2)
C33C 0.045(3) 0.078(4) 0.039(3) 0.022(3) -0.018(2) -0.024(3)
C34C 0.038(3) 0.057(3) 0.039(3) 0.015(2) -0.002(2) -0.003(2)
C35C 0.059(3) 0.032(2) 0.044(3) 0.005(2) 0.006(2) 0.002(2)
C36C 0.053(3) 0.032(2) 0.035(2) -0.0033(19) 0.001(2) -0.002(2)
C41C 0.033(2) 0.0242(19) 0.0244(19) -0.0031(15) 0.0035(15) -0.0070(16)
C42C 0.031(2) 0.045(2) 0.027(2) -0.0008(18) 0.0011(17) -0.0061(19)
C43C 0.036(2) 0.063(3) 0.033(2) -0.006(2) 0.0095(19) -0.015(2)
C44C 0.050(3) 0.046(3) 0.032(2) -0.0069(19) 0.015(2) -0.020(2)
C45C 0.049(3) 0.036(2) 0.027(2) 0.0031(17) 0.0015(18) -0.010(2)
C46C 0.034(2) 0.031(2) 0.030(2) 0.0005(17) 0.0004(17) -0.0035(17)
S1 0.0294(5) 0.0325(5) 0.0227(5) -0.0027(4) 0.0066(4) -0.0114(4)
O11 0.054(2) 0.069(2) 0.0296(16) -0.0155(15) 0.0127(14) -0.0365(17)
O12 0.057(2) 0.0340(16) 0.0319(16) 0.0053(13) 0.0015(14) -0.0030(15)
O13 0.0339(15) 0.0515(18) 0.0290(15) 0.0004(13) 0.0106(12) -0.0183(14)
O1 0.0452(18) 0.0470(18) 0.0325(16) 0.0058(13) 0.0031(13) -0.0148(16)
C11 0.0219(18) 0.0224(18) 0.0251(19) 0.0038(15) 0.0051(14) 0.0008(15)
C12 0.0192(17) 0.0188(17) 0.032(2) -0.0029(15) 0.0061(15) 0.0007(14)
C13 0.0195(17) 0.0211(18) 0.0296(19) -0.0064(15) 0.0075(14) -0.0043(14)
C14 0.0171(17) 0.0239(18) 0.0242(18) -0.0021(14) 0.0059(14) -0.0015(14)
C15 0.0187(17) 0.0251(19) 0.030(2) -0.0032(15) 0.0069(14) -0.0058(15)
C16 0.0164(17) 0.0241(18) 0.0287(19) -0.0020(15) 0.0000(14) -0.0016(14)
C1 0.030(2) 0.0175(18) 0.036(2) -0.0026(15) 0.0077(16) -0.0025(15)
S2 0.0352(6) 0.0433(6) 0.0423(6) -0.0134(5) 0.0108(5) -0.0201(5)
O21 0.0348(18) 0.080(3) 0.081(3) -0.047(2) 0.0065(17) -0.0170(17)
O22 0.092(3) 0.048(2) 0.073(3) -0.0330(19) -0.007(2) -0.013(2)
O23 0.083(3) 0.147(4) 0.042(2) 0.011(2) -0.0034(19) -0.082(3)
O2 0.0409(17) 0.0359(17) 0.0370(16) -0.0065(13) 0.0114(13) -0.0064(13)
C21 0.036(2) 0.0186(18) 0.031(2) -0.0020(15) 0.0060(16) -0.0106(16)
C22 0.028(2) 0.0178(17) 0.043(2) -0.0076(16) 0.0184(17) -0.0091(15)
C23 0.027(2) 0.0223(19) 0.049(2) -0.0072(17) 0.0114(17) -0.0129(16)
C24 0.030(2) 0.0237(19) 0.039(2) -0.0067(16) 0.0127(17) -0.0146(16)
C25 0.033(2) 0.0186(18) 0.036(2) -0.0053(15) 0.0168(17) -0.0107(16)
C26 0.029(2) 0.0137(16) 0.040(2) -0.0020(15) 0.0120(16) -0.0079(15)
C2 0.033(2) 0.028(2) 0.052(3) -0.0136(19) 0.0214(19) -0.0111(18)
S3 0.0605(8) 0.0305(6) 0.0496(7) -0.0097(5) -0.0171(6) 0.0035(5)
O31 0.097(4) 0.021(2) 0.050(3) 0.0113(18) -0.026(3) -0.030(2)
O32 0.034(2) 0.047(2) 0.045(2) -0.009(2) 0.0052(18) 0.0052(19)
O33 0.058(3) 0.043(3) 0.030(2) -0.0036(19) 0.004(2) 0.000(2)
O3 0.075(2) 0.0388(18) 0.0290(16) -0.0006(13) 0.0110(16) 0.0049(17)
C31 0.035(2) 0.0244(19) 0.0236(19) -0.0047(15) 0.0154(16) -0.0005(16)
C32 0.030(2) 0.029(2) 0.029(2) -0.0126(16) 0.0089(16) -0.0052(16)
C33 0.033(2) 0.0245(19) 0.036(2) -0.0105(16) 0.0109(17) -0.0068(17)
C34 0.028(2) 0.028(2) 0.034(2) -0.0077(17) 0.0074(16) -0.0003(16)
C35 0.0238(19) 0.033(2) 0.036(2) -0.0135(17) 0.0077(16) -0.0057(16)
C36 0.0248(19) 0.029(2) 0.041(2) -0.0159(17) 0.0203(17) -0.0103(16)
C3 0.040(2) 0.039(2) 0.034(2) -0.0207(19) 0.0082(18) -0.0086(19)
S4 0.0464(7) 0.0331(6) 0.0707(9) -0.0114(6) 0.0137(6) -0.0107(5)
O41 0.126(4) 0.033(2) 0.170(5) -0.018(3) 0.088(4) -0.008(2)
O42 0.106(3) 0.074(3) 0.068(3) 0.017(2) -0.009(2) -0.042(3)
O43 0.074(3) 0.060(3) 0.123(4) 0.006(2) 0.000(3) -0.035(2)
O4 0.049(2) 0.0394(18) 0.0450(18) -0.0016(15) -0.0016(15) -0.0074(15)
C41 0.035(2) 0.037(2) 0.026(2) -0.0116(17) -0.0031(16) -0.0092(18)
C42 0.030(2) 0.040(2) 0.027(2) -0.0145(17) -0.0063(16) -0.0102(18)
C43 0.029(2) 0.039(2) 0.036(2) -0.0174(18) 0.0010(17) -0.0111(18)
C44 0.040(2) 0.033(2) 0.036(2) -0.0123(18) -0.0028(18) -0.0100(19)
C45 0.035(2) 0.034(2) 0.042(2) -0.0196(19) 0.0020(18) -0.0066(18)
C46 0.035(2) 0.037(2) 0.027(2) -0.0166(17) -0.0007(16) -0.0090(18)
C4 0.026(2) 0.039(2) 0.031(2) -0.0055(17) -0.0030(16) -0.0070(17)
O1W 0.063(2) 0.062(3) 0.055(2) 0.0018(19) 0.0035(19) -0.029(2)
O2W 0.073(3) 0.063(2) 0.064(2) 0.015(2) -0.028(2) -0.025(2)
O3W 0.078(3) 0.058(2) 0.062(2) -0.0050(19) -0.002(2) -0.022(2)
O4W 0.074(3) 0.050(2) 0.108(3) -0.006(2) -0.007(3) -0.026(2)
O5W 0.063(2) 0.053(2) 0.057(2) -0.0073(17) 0.0108(18) -0.0236(19)
O6W 0.082(3) 0.073(3) 0.061(3) -0.005(2) -0.005(2) -0.042(2)
O7W 0.069(2) 0.050(2) 0.082(3) -0.014(2) -0.006(2) -0.026(2)
O8W 0.051(2) 0.082(3) 0.056(2) 0.003(2) -0.0056(17) -0.025(2)
O9W 0.065(2) 0.044(2) 0.067(2) 0.0129(18) 0.0041(19) -0.0160(18)
O10W 0.068(3) 0.071(3) 0.080(3) -0.020(2) -0.003(2) -0.021(2)
O11W 0.048(2) 0.063(2) 0.088(3) -0.040(2) 0.018(2) -0.0212(19)
O12W 0.043(4) 0.028(3) 0.054(4) -0.021(3) 0.015(3) -0.016(3)
O13W 0.053(8) 0.031(6) 0.048(8) -0.014(6) 0.016(6) -0.010(6)
O14W 0.068(9) 0.020(6) 0.034(7) 0.000(5) 0.021(6) -0.011(6)

loop_
_atom_type_symbol
_atom_type_description
_atom_type_scat_dispersion_real
_atom_type_scat_dispersion_imag
_atom_type_scat_source
C C 0.0033 0.0016 'International Tables Vol C Tables 4.2.6.8 and 6.1.1.4'
H H 0.0000 0.0000 'International Tables Vol C Tables 4.2.6.8 and 6.1.1.4'
O O 0.0106 0.0060 'International Tables Vol C Tables 4.2.6.8 and 6.1.1.4'
P P 0.1023 0.0942 'International Tables Vol C Tables 4.2.6.8 and 6.1.1.4'
S S 0.1246 0.1234 'International Tables Vol C Tables 4.2.6.8 and 6.1.1.4'

loop_
_geom_angle_atom_site_label_1
_geom_angle_atom_site_label_2
_geom_angle_atom_site_label_3
_geom_angle
C41A P1A C31A 109.74(18)
C41A P1A C11A 110.25(18)
C31A P1A C11A 109.26(17)
C41A P1A C21A 109.17(18)
C31A P1A C21A 107.82(18)
C11A P1A C21A 110.56(18)
C12A C11A C16A 120.1(3)
C12A C11A P1A 120.4(3)
C16A C11A P1A 119.3(3)
C11A C12A C13A 119.4(4)
C14A C13A C12A 120.1(4)
C15A C14A C13A 120.1(4)
C14A C15A C16A 120.8(4)
C15A C16A C11A 119.4(4)
C22A C21A C26A 119.9(4)
C22A C21A P1A 120.7(3)
C26A C21A P1A 119.4(3)
C23A C22A C21A 120.0(4)
C24A C23A C22A 119.7(4)
C23A C24A C25A 121.0(4)
C26A C25A C24A 119.6(4)
C25A C26A C21A 119.9(4)
C32A C31A C36A 119.9(4)
C32A C31A P1A 120.9(3)
C36A C31A P1A 119.1(3)
C33A C32A C31A 119.8(4)
C34A C33A C32A 120.2(4)
C33A C34A C35A 120.3(4)
C34A C35A C36A 120.2(4)
C35A C36A C31A 119.6(4)
C46A C41A C42A 119.6(4)
C46A C41A P1A 120.6(3)
C42A C41A P1A 119.6(3)
C41A C42A C43A 119.7(4)
C44A C43A C42A 120.0(4)
C45A C44A C43A 120.3(4)
C44A C45A C46A 119.9(4)
C45A C46A C41A 120.4(4)
C41B P1B C11B 109.05(16)
C41B P1B C31B 107.78(16)
C11B P1B C31B 110.57(17)
C41B P1B C21B 111.46(17)
C11B P1B C21B 106.98(17)
C31B P1B C21B 111.01(16)
C12B C11B C16B 120.1(3)
C12B C11B P1B 120.7(3)
C16B C11B P1B 119.1(3)
C13B C12B C11B 120.1(4)
C12B C13B C14B 119.7(4)
C15B C14B C13B 120.3(4)
C14B C15B C16B 120.7(4)
C15B C16B C11B 119.1(4)
C22B C21B C26B 120.2(3)
C22B C21B P1B 121.8(3)
C26B C21B P1B 118.0(3)
C21B C22B C23B 119.9(4)
C24B C23B C22B 119.1(4)
C25B C24B C23B 121.4(4)
C24B C25B C26B 120.0(4)
C25B C26B C21B 119.5(4)
C36B C31B C32B 120.0(3)
C36B C31B P1B 121.3(3)
C32B C31B P1B 118.7(3)
C33B C32B C31B 119.5(3)
C34B C33B C32B 120.4(3)
C33B C34B C35B 120.0(4)
C36B C35B C34B 120.3(4)
C35B C36B C31B 119.8(3)
C42B C41B C46B 119.4(3)
C42B C41B P1B 121.1(3)
C46B C41B P1B 119.5(3)
C43B C42B C41B 119.8(3)
C44B C43B C42B 120.8(4)
C43B C44B C45B 119.7(4)
C44B C45B C46B 120.6(4)
C45B C46B C41B 119.6(3)
C21C P1C C41C 110.19(17)
C21C P1C C31C 109.04(18)
C41C P1C C31C 111.13(17)
C21C P1C C11C 109.58(17)
C41C P1C C11C 109.13(18)
C31C P1C C11C 107.74(18)
C12C C11C C16C 119.7(4)
C12C C11C P1C 121.1(3)
C16C C11C P1C 119.2(3)
C11C C12C C13C 119.4(4)
C14C C13C C12C 120.7(4)
C13C C14C C15C 120.0(4)
C16C C15C C14C 120.2(4)
C15C C16C C11C 120.0(4)
C22C C21C C26C 118.9(4)
C22C C21C P1C 121.3(3)
C26C C21C P1C 119.6(3)
C23C C22C C21C 120.5(4)
C22C C23C C24C 120.2(4)
C25C C24C C23C 120.4(4)
C24C C25C C26C 120.2(4)
C25C C26C C21C 119.8(4)
C32C C31C C36C 119.9(4)
C32C C31C P1C 119.2(3)
C36C C31C P1C 120.9(3)
C31C C32C C33C 119.6(5)
C34C C33C C32C 120.5(5)
C33C C34C C35C 120.4(4)
C34C C35C C36C 120.6(5)
C35C C36C C31C 119.0(5)
C42C C41C C46C 120.1(4)
C42C C41C P1C 121.2(3)
C46C C41C P1C 118.5(3)
C43C C42C C41C 119.5(4)
C44C C43C C42C 120.4(4)
C45C C44C C43C 120.5(4)
C44C C45C C46C 120.1(4)
C45C C46C C41C 119.3(4)
O11 S1 O12 113.4(2)
O11 S1 O13 112.00(18)
O12 S1 O13 112.46(19)
O11 S1 C14 107.22(17)
O12 S1 C14 106.13(17)
O13 S1 C14 104.96(16)
O1 C11 C12 120.8(3)
O1 C11 C16 117.7(3)
C12 C11 C16 121.5(3)
C11 C12 C13 119.1(3)
C11 C12 C1 122.6(3)
C13 C12 C1 118.2(3)
C14 C13 C12 120.0(3)
C15 C14 C13 120.3(3)
C15 C14 S1 119.3(3)
C13 C14 S1 120.4(3)
C14 C15 C16 121.7(3)
C15 C16 C11 117.3(3)
C15 C16 C4 120.3(3)
C11 C16 C4 122.4(3)
C12 C1 C26 111.3(3)
O23 S2 O21 113.4(3)
O23 S2 O22 111.9(3)
O21 S2 O22 113.1(2)
O23 S2 C24 105.6(2)
O21 S2 C24 107.35(19)
O22 S2 C24 104.7(2)
O2 C21 C22 123.2(3)
O2 C21 C26 115.0(3)
C22 C21 C26 121.8(4)
C23 C22 C21 118.3(3)
C23 C22 C2 119.5(4)
C21 C22 C2 122.2(4)
C22 C23 C24 120.7(4)
C25 C24 C23 119.8(4)
C25 C24 S2 118.0(3)
C23 C24 S2 122.0(3)
C26 C25 C24 120.6(3)
C25 C26 C21 118.8(3)
C25 C26 C1 121.0(3)
C21 C26 C1 120.2(4)
C36 C2 C22 113.7(3)
O31' S3 O31 137.1(6)
O31' S3 O33 30.5(5)
O31 S3 O33 122.6(3)
O31' S3 O33' 120.8(10)
O31 S3 O33' 55.5(8)
O33 S3 O33' 143.2(8)
O31' S3 O32 74.4(6)
O31 S3 O32 106.4(3)
O33 S3 O32 104.6(3)
O33' S3 O32 53.0(8)
O31' S3 O32' 98.4(9)
O31 S3 O32' 64.7(7)
O33 S3 O32' 68.7(7)
O33' S3 O32' 119.9(10)
O32 S3 O32' 158.3(7)
O31' S3 C34 112.1(6)
O31 S3 C34 109.7(2)
O33 S3 C34 109.8(2)
O33' S3 C34 103.6(7)
O32 S3 C34 101.3(2)
O32' S3 C34 100.4(7)
O3 C31 C32 121.7(4)
O3 C31 C36 116.0(4)
C32 C31 C36 122.3(4)
C31 C32 C33 117.7(4)
C31 C32 C3 123.2(4)
C33 C32 C3 119.1(4)
C34 C33 C32 120.5(4)
C33 C34 C35 121.5(4)
C33 C34 S3 118.4(3)
C35 C34 S3 119.8(3)
C36 C35 C34 119.2(4)
C35 C36 C31 118.7(3)
C35 C36 C2 120.0(4)
C31 C36 C2 121.2(4)
C32 C3 C46 111.2(3)
O41 S4 O43 117.2(3)
O41 S4 O42 109.2(3)
O43 S4 O42 107.7(3)
O41 S4 C44 108.3(2)
O43 S4 C44 108.2(2)
O42 S4 C44 105.7(2)
O4 C41 C46 117.1(4)
O4 C41 C42 121.3(4)
C46 C41 C42 121.6(4)
C43 C42 C41 118.7(4)
C43 C42 C4 119.7(4)
C41 C42 C4 121.5(4)
C44 C43 C42 120.5(4)
C43 C44 C45 119.4(4)
C43 C44 S4 120.1(3)
C45 C44 S4 120.2(3)
C46 C45 C44 121.9(4)
C45 C46 C41 118.0(4)
C45 C46 C3 121.4(4)
C41 C46 C3 120.4(4)
C16 C4 C42 110.7(3)

loop_
_geom_bond_atom_site_label_1
_geom_bond_atom_site_label_2
_geom_bond_distance
P1A C41A 1.794(4)
P1A C31A 1.797(4)
P1A C11A 1.797(4)
P1A C21A 1.802(4)
C11A C12A 1.387(5)
C11A C16A 1.398(5)
C12A C13A 1.398(5)
C13A C14A 1.392(6)
C14A C15A 1.363(6)
C15A C16A 1.392(5)
C21A C22A 1.390(6)
C21A C26A 1.401(6)
C22A C23A 1.393(6)
C23A C24A 1.382(7)
C24A C25A 1.388(7)
C25A C26A 1.388(6)
C31A C32A 1.393(5)
C31A C36A 1.401(5)
C32A C33A 1.392(5)
C33A C34A 1.382(6)
C34A C35A 1.386(7)
C35A C36A 1.390(6)
C41A C46A 1.393(6)
C41A C42A 1.392(6)
C42A C43A 1.394(6)
C43A C44A 1.394(7)
C44A C45A 1.374(7)
C45A C46A 1.390(6)
P1B C41B 1.797(4)
P1B C11B 1.799(4)
P1B C31B 1.804(4)
P1B C21B 1.803(4)
C11B C12B 1.393(5)
C11B C16B 1.405(5)
C12B C13B 1.386(6)
C13B C14B 1.400(7)
C14B C15B 1.378(6)
C15B C16B 1.392(5)
C21B C22B 1.392(5)
C21B C26B 1.399(5)
C22B C23B 1.392(5)
C23B C24B 1.391(6)
C24B C25B 1.373(6)
C25B C26B 1.386(5)
C31B C36B 1.398(5)
C31B C32B 1.404(5)
C32B C33B 1.393(5)
C33B C34B 1.386(5)
C34B C35B 1.397(5)
C35B C36B 1.387(5)
C41B C42B 1.399(5)
C41B C46B 1.403(5)
C42B C43B 1.385(5)
C43B C44B 1.384(6)
C44B C45B 1.383(5)
C45B C46B 1.391(5)
P1C C21C 1.791(4)
P1C C41C 1.796(4)
P1C C31C 1.801(4)
P1C C11C 1.808(4)
C11C C12C 1.395(5)
C11C C16C 1.403(5)
C12C C13C 1.400(6)
C13C C14C 1.381(6)
C14C C15C 1.388(7)
C15C C16C 1.388(6)
C21C C22C 1.390(5)
C21C C26C 1.411(5)
C22C C23C 1.383(6)
C23C C24C 1.382(6)
C24C C25C 1.379(6)
C25C C26C 1.388(6)
C31C C32C 1.391(6)
C31C C36C 1.405(6)
C32C C33C 1.393(6)
C33C C34C 1.364(7)
C34C C35C 1.384(7)
C35C C36C 1.387(6)
C41C C42C 1.400(5)
C41C C46C 1.406(5)
C42C C43C 1.390(6)
C43C C44C 1.384(6)
C44C C45C 1.384(6)
C45C C46C 1.397(6)
S1 O11 1.446(3)
S1 O12 1.453(3)
S1 O13 1.464(3)
S1 C14 1.776(4)
O1 C11 1.388(4)
C11 C12 1.393(5)
C11 C16 1.420(5)
C12 C13 1.392(5)
C12 C1 1.526(5)
C13 C14 1.391(5)
C14 C15 1.382(5)
C15 C16 1.387(5)
C16 C4 1.516(5)
C1 C26 1.525(5)
S2 O23 1.429(4)
S2 O21 1.442(3)
S2 O22 1.447(4)
S2 C24 1.774(4)
O2 C21 1.345(5)
C21 C22 1.398(5)
C21 C26 1.401(5)
C22 C23 1.397(6)
C22 C2 1.532(5)
C23 C24 1.404(5)
C24 C25 1.391(5)
C25 C26 1.395(6)
C2 C36 1.529(5)
S3 O31' 1.327(14)
S3 O31 1.387(4)
S3 O33 1.390(4)
S3 O33' 1.438(18)
S3 O32 1.592(4)
S3 O32' 1.73(2)
S3 C34 1.763(4)
O3 C31 1.380(5)
C31 C32 1.396(5)
C31 C36 1.401(6)
C32 C33 1.396(5)
C32 C3 1.520(6)
C33 C34 1.380(6)
C34 C35 1.392(6)
C35 C36 1.392(6)
C3 C46 1.522(6)
S4 O41 1.399(4)
S4 O43 1.435(4)
S4 O42 1.484(5)
S4 C44 1.767(5)
O4 C41 1.369(5)
C41 C46 1.398(5)
C41 C42 1.404(6)
C42 C43 1.398(6)
C42 C4 1.526(5)
C43 C44 1.389(6)
C44 C45 1.396(6)
C45 C46 1.383(6)

loop_
_geom_hbond_atom_site_label_D
_geom_hbond_atom_site_label_H
_geom_hbond_atom_site_label_A
_geom_hbond_distance_DH
_geom_hbond_distance_HA
_geom_hbond_distance_DA
_geom_hbond_angle_DHA
_geom_hbond_site_symmetry_A
O1 H1 O2 0.84 1.95 2.757(4) 159.9 .
O2 H2 O3 0.84 1.79 2.617(4) 167.0 .
O3 H3 O32 0.84 1.91 2.617(5) 141.0 2_665
O4 H4 O1 0.84 2.03 2.814(5) 156.0 .
O1W H0W O12 0.85(3) 1.80(2) 2.619(5) 160(7) .
O1W H1W O5W 0.85(3) 1.63(4) 2.463(5) 167(7) .
O1W H2W O42 0.85(3) 1.84(7) 2.655(6) 161(7) .
O2W H3W O9W 0.85(3) 1.98(5) 2.821(6) 166(7) .
O2W H4W O31' 0.85(3) 2.30(4) 3.034(14) 144(6) .
O2W H4W O33 0.85(3) 2.31(3) 3.082(6) 150(5) .
O3W H5W O11W 0.85(3) 2.043(13) 2.873(6) 165(4) .
O3W H6W O7W 0.85(3) 2.067(13) 2.894(5) 164(4) .
O4W H7W O22 0.85(3) 1.99(3) 2.795(5) 157(7) 1_545
O4W H8W O10W 0.85(3) 1.96(5) 2.789(6) 163(6) .
O5W H9W O7W 0.85(3) 1.73(3) 2.581(5) 175(4) .
O5W H10W O11W 0.85(3) 1.811(13) 2.635(5) 163(4) .
O6W H11W O43 0.85(3) 2.11(4) 2.929(6) 164(4) .
O6W H12W O2W 0.85(3) 2.049(8) 2.897(6) 175(6) 1_455
O7W H13W O32 0.85(3) 1.837(12) 2.668(6) 165(4) 1_455
O7W H13W O31' 0.85(3) 2.11(5) 2.755(14) 132(5) 1_455
O7W H14W O43 0.85(3) 1.81(4) 2.652(6) 174(6) .
O8W H15W O23 0.85(3) 2.10(4) 2.907(5) 158(4) .
O8W H16W O11 0.85(3) 2.07(4) 2.911(5) 172(5) .
O9W H17W O31 0.85(3) 1.98(2) 2.783(5) 156(5) .
O9W H17W O32' 0.85(3) 2.54(4) 3.32(2) 152(6) .
O9W H18W O12W 0.85(3) 1.933(13) 2.768(7) 167(5) .
O9W H18W O14W 0.85(3) 1.99(3) 2.736(14) 145(4) .
O10W H19W O6W 0.85(3) 1.99(2) 2.797(6) 157(5) .
O10W H20W O41 0.85(3) 2.55(3) 3.304(7) 148(5) .
O11W H21W O13 0.85(3) 1.85(3) 2.691(5) 178(6) .
O11W H22W O21 0.85(3) 1.94(4) 2.768(5) 165(5) 1_455
O13W H25W O32' 0.85(3) 1.93(6) 2.72(2) 153(12) .
O14W H27W O4W 0.85(3) 2.10(7) 2.710(13) 128(8) .

loop_
_geom_torsion_atom_site_label_1
_geom_torsion_atom_site_label_2
_geom_torsion_atom_site_label_3
_geom_torsion_atom_site_label_4
_geom_torsion
C12A C11A P1A C21A 18.7(4)
C12A C11A P1A C31A -99.8(3)
C12A C11A P1A C41A 139.5(3)
C16A C11A P1A C21A -166.1(3)
C16A C11A P1A C31A 75.4(3)
C16A C11A P1A C41A -45.3(4)
C13A C12A C11A P1A 175.1(3)
C13A C12A C11A C16A -0.1(6)
C14A C13A C12A C11A -0.6(6)
C12A C13A C14A C15A 0.6(6)
C13A C14A C15A C16A 0.1(6)
P1A C11A C16A C15A -174.5(3)
C12A C11A C16A C15A 0.7(6)
C14A C15A C16A C11A -0.7(6)
C22A C21A P1A C11A 102.0(3)
C22A C21A P1A C31A -138.6(3)
C22A C21A P1A C41A -19.4(4)
C26A C21A P1A C11A -76.0(4)
C26A C21A P1A C31A 43.4(4)
C26A C21A P1A C41A 162.5(3)
C23A C22A C21A P1A -178.8(3)
C23A C22A C21A C26A -0.8(6)
C24A C23A C22A C21A 0.8(7)
C25A C24A C23A C22A -0.1(7)
C23A C24A C25A C26A -0.6(7)
C25A C26A C21A P1A 178.2(3)
C25A C26A C21A C22A 0.1(6)
C24A C25A C26A C21A 0.6(7)
C11A P1A C31A C32A -24.3(4)
C11A P1A C31A C36A 159.1(3)
C21A P1A C31A C32A -144.5(3)
C21A P1A C31A C36A 38.9(4)
C41A P1A C31A C32A 96.7(3)
C41A P1A C31A C36A -79.9(4)
P1A C31A C32A C33A -176.2(3)
C36A C31A C32A C33A 0.4(6)
C31A C32A C33A C34A -0.1(7)
C32A C33A C34A C35A -0.3(7)
C36A C35A C34A C33A 0.4(8)
P1A C31A C36A C35A 176.3(4)
C32A C31A C36A C35A -0.3(7)
C31A C36A C35A C34A -0.1(8)
C11A P1A C41A C42A -36.9(4)
C11A P1A C41A C46A 148.6(3)
C21A P1A C41A C42A 84.7(4)
C21A P1A C41A C46A -89.7(4)
C31A P1A C41A C42A -157.3(3)
C31A P1A C41A C46A 28.2(4)
C43A C42A C41A P1A -173.9(3)
C43A C42A C41A C46A 0.6(6)
C41A C42A C43A C44A -0.3(7)
C42A C43A C44A C45A 0.4(8)
C43A C44A C45A C46A -0.9(7)
P1A C41A C46A C45A 173.3(3)
C42A C41A C46A C45A -1.1(6)
C41A C46A C45A C44A 1.3(7)
C21B P1B C11B C12B -151.0(3)
C21B P1B C11B C16B 31.8(3)
C31B P1B C11B C12B -30.0(4)
C31B P1B C11B C16B 152.7(3)
C41B P1B C11B C12B 88.3(3)
C41B P1B C11B C16B -88.9(3)
P1B C11B C12B C13B -175.7(3)
C16B C11B C12B C13B 1.5(6)
C11B C12B C13B C14B -0.1(7)
C12B C13B C14B C15B -1.4(7)
C16B C15B C14B C13B 1.6(7)
P1B C11B C16B C15B 176.0(3)
C12B C11B C16B C15B -1.2(6)
C11B C16B C15B C14B -0.3(6)
C22B C21B P1B C11B -128.8(3)
C22B C21B P1B C31B 110.5(3)
C22B C21B P1B C41B -9.7(4)
C26B C21B P1B C11B 49.4(3)
C26B C21B P1B C31B -71.3(3)
C26B C21B P1B C41B 168.5(3)
C23B C22B C21B P1B 179.0(3)
C23B C22B C21B C26B 0.9(5)
C24B C23B C22B C21B 0.4(6)
C22B C23B C24B C25B -1.0(6)
C23B C24B C25B C26B 0.4(6)
P1B C21B C26B C25B -179.8(3)
C22B C21B C26B C25B -1.6(6)
C24B C25B C26B C21B 0.9(6)
C11B P1B C31B C32B 86.3(3)
C11B P1B C31B C36B -91.6(3)
C21B P1B C31B C32B -155.1(3)
C21B P1B C31B C36B 26.9(3)
C41B P1B C31B C32B -32.8(3)
C41B P1B C31B C36B 149.3(3)
C33B C32B C31B P1B -177.5(3)
C33B C32B C31B C36B 0.4(5)
C31B C32B C33B C34B 0.6(6)
C32B C33B C34B C35B -0.5(6)
C33B C34B C35B C36B -0.7(6)
P1B C31B C36B C35B 176.3(3)
C32B C31B C36B C35B -1.6(5)
C31B C36B C35B C34B 1.7(5)
C42B C41B P1B C11B -4.8(4)
C42B C41B P1B C21B -122.6(3)
C42B C41B P1B C31B 115.3(3)
C46B C41B P1B C11B 175.8(3)
C46B C41B P1B C21B 57.9(3)
C46B C41B P1B C31B -64.1(3)
C43B C42B C41B P1B -178.9(3)
C43B C42B C41B C46B 0.6(5)
C44B C43B C42B C41B -2.8(6)
C45B C44B C43B C42B 2.4(6)
C43B C44B C45B C46B 0.2(6)
C45B C46B C41B P1B -178.5(3)
C45B C46B C41B C42B 2.0(5)
C44B C45B C46B C41B -2.4(6)
C21C P1C C11C C12C -101.9(3)
C21C P1C C11C C16C 77.9(3)
C31C P1C C11C C12C 139.6(3)
C31C P1C C11C C16C -40.6(4)
C41C P1C C11C C12C 18.9(4)
C41C P1C C11C C16C -161.3(3)
C13C C12C C11C P1C 179.6(3)
C13C C12C C11C C16C -0.1(6)
C11C C12C C13C C14C 0.4(6)
C12C C13C C14C C15C -0.6(7)
C13C C14C C15C C16C 0.5(6)
P1C C11C C16C C15C -179.7(3)
C12C C11C C16C C15C 0.1(6)
C11C C16C C15C C14C -0.2(6)
C22C C21C P1C C11C -16.0(4)
C22C C21C P1C C31C 101.7(4)
C22C C21C P1C C41C -136.1(3)
C26C C21C P1C C11C 168.4(3)
C26C C21C P1C C31C -73.9(3)
C26C C21C P1C C41C 48.3(3)
P1C C21C C22C C23C -175.1(4)
C26C C21C C22C C23C 0.5(6)
C24C C23C C22C C21C -0.1(7)
C25C C24C C23C C22C -0.2(7)
C26C C25C C24C C23C 0.1(7)
C25C C26C C21C P1C 175.0(3)
C25C C26C C21C C22C -0.7(6)
C24C C25C C26C C21C 0.4(6)
C11C P1C C31C C32C -36.0(4)
C11C P1C C31C C36C 141.9(3)
C21C P1C C31C C32C -154.8(3)
C21C P1C C31C C36C 23.0(4)
C41C P1C C31C C32C 83.5(4)
C41C P1C C31C C36C -98.6(4)
P1C C31C C32C C33C 177.4(4)
C36C C31C C32C C33C -0.4(7)
C31C C32C C33C C34C -0.3(8)
C35C C34C C33C C32C 0.9(8)
C36C C35C C34C C33C -0.8(8)
C35C C36C C31C P1C -177.3(3)
C35C C36C C31C C32C 0.5(6)
C31C C36C C35C C34C 0.1(7)
C42C C41C P1C C11C 100.6(3)
C42C C41C P1C C21C -139.0(3)
C42C C41C P1C C31C -18.0(4)
C46C C41C P1C C11C -74.5(3)
C46C C41C P1C C21C 45.9(4)
C46C C41C P1C C31C 166.9(3)
C43C C42C C41C P1C -173.0(3)
C43C C42C C41C C46C 2.0(6)
C44C C43C C42C C41C 0.3(7)
C45C C44C C43C C42C -1.9(7)
C46C C45C C44C C43C 1.0(7)
C45C C46C C41C P1C 172.4(3)
C45C C46C C41C C42C -2.8(6)
C44C C45C C46C C41C 1.3(6)
O1 C11 C12 C13 -180.0(3)
O1 C11 C12 C1 -2.9(5)
C16 C11 C12 C13 -0.9(5)
C16 C11 C12 C1 176.1(3)
C11 C12 C13 C14 0.8(5)
C1 C12 C13 C14 -176.4(3)
C13 C14 S1 O11 1.1(3)
C13 C14 S1 O12 -120.4(3)
C13 C14 S1 O13 120.3(3)
C15 C14 S1 O11 -177.6(3)
C15 C14 S1 O12 61.0(3)
C15 C14 S1 O13 -58.3(3)
C12 C13 C14 S1 -179.6(3)
C12 C13 C14 C15 -1.0(5)
C16 C15 C14 S1 179.9(3)
C16 C15 C14 C13 1.3(5)
O1 C11 C16 C15 -179.7(3)
O1 C11 C16 C4 3.7(5)
C12 C11 C16 C15 1.2(5)
C12 C11 C16 C4 -175.4(3)
C11 C16 C15 C14 -1.3(5)
C4 C16 C15 C14 175.3(3)
C26 C1 C12 C11 -102.2(4)
C26 C1 C12 C13 74.9(4)
O2 C21 C22 C23 179.4(3)
O2 C21 C22 C2 -1.8(5)
C26 C21 C22 C23 0.5(5)
C26 C21 C22 C2 179.3(3)
C21 C22 C23 C24 -0.6(5)
C2 C22 C23 C24 -179.4(3)
C23 C24 S2 O21 10.5(4)
C23 C24 S2 O22 131.0(3)
C23 C24 S2 O23 -110.7(4)
C25 C24 S2 O21 -172.9(3)
C25 C24 S2 O22 -52.4(3)
C25 C24 S2 O23 65.8(4)
C22 C23 C24 S2 177.2(3)
C22 C23 C24 C25 0.8(5)
C26 C25 C24 S2 -177.5(3)
C26 C25 C24 C23 -0.9(5)
C12 C1 C26 C21 78.7(4)
C12 C1 C26 C25 -99.3(4)
O2 C21 C26 C1 2.3(5)
O2 C21 C26 C25 -179.6(3)
C22 C21 C26 C1 -178.6(3)
C22 C21 C26 C25 -0.6(5)
C1 C26 C25 C24 178.8(3)
C21 C26 C25 C24 0.8(5)
C36 C2 C22 C21 -76.3(5)
C36 C2 C22 C23 102.5(4)
C33 C32 C31 O3 177.9(3)
C33 C32 C31 C36 -3.5(5)
C3 C32 C31 O3 -4.8(6)
C3 C32 C31 C36 173.8(3)
C31 C32 C33 C34 1.6(5)
C3 C32 C33 C34 -175.8(3)
C33 C34 S3 O31 -3.9(4)
C33 C34 S3 O32 108.3(3)
C33 C34 S3 O33 -141.5(4)
C35 C34 S3 O31 -177.1(4)
C35 C34 S3 O32 -64.9(4)
C35 C34 S3 O33 45.3(4)
C32 C33 C34 S3 -171.7(3)
C32 C33 C34 C35 1.4(6)
S3 C34 C35 C36 170.4(3)
C33 C34 C35 C36 -2.6(6)
C31 C36 C2 C22 94.9(4)
C35 C36 C2 C22 -86.3(4)
O3 C31 C36 C2 -0.2(5)
O3 C31 C36 C35 -179.0(3)
C32 C31 C36 C2 -178.8(3)
C32 C31 C36 C35 2.4(5)
C2 C36 C35 C34 -178.2(3)
C31 C36 C35 C34 0.7(5)
C46 C3 C32 C31 -96.9(4)
C46 C3 C32 C33 80.3(4)
O4 C41 C42 C43 -179.9(3)
O4 C41 C42 C4 -4.4(5)
C46 C41 C42 C43 -0.1(5)
C46 C41 C42 C4 175.3(3)
C41 C42 C43 C44 0.8(5)
C4 C42 C43 C44 -174.7(3)
C43 C44 S4 O41 169.7(4)
C43 C44 S4 O42 -73.3(4)
C43 C44 S4 O43 41.8(4)
C45 C44 S4 O41 -16.9(5)
C45 C44 S4 O42 100.0(4)
C45 C44 S4 O43 -144.9(4)
S4 C44 C43 C42 173.2(3)
C45 C44 C43 C42 -0.2(6)
C46 C45 C44 S4 -174.6(3)
C46 C45 C44 C43 -1.2(6)
C32 C3 C46 C41 88.6(4)
C32 C3 C46 C45 -86.2(4)
C3 C46 C41 O4 3.6(5)
C3 C46 C41 C42 -176.2(3)
C45 C46 C41 O4 178.5(3)
C45 C46 C41 C42 -1.2(6)
C3 C46 C45 C44 176.8(4)
C41 C46 C45 C44 1.9(6)
C42 C4 C16 C11 97.5(4)
C42 C4 C16 C15 -79.0(4)
C41 C42 C4 C16 -83.4(4)
C43 C42 C4 C16 92.0(4)
O31' S3 C34 C33 -174.1(7)
O31' S3 C34 C35 12.7(8)
O32' S3 C34 C33 -70.5(7)
O32' S3 C34 C35 116.3(7)
O33' S3 C34 C33 54.0(9)
O33' S3 C34 C35 -119.2(9)
